data_4500314
loop_
_publ_author_name
'Chandrasekhar, Vadapalli'
'Senapati, Tapas'
'Dey, Atanu'
'Hossain, Sakiat'
'Gopal, Kandasamy'

_publ_section_title
;
 Carbophosphazene-Based Multisite Coordination Ligands: Metalation Studies
 on the Pyridyloxy Carbophosphazene, [NC(NMe2)]2[NP(p-OC5H4N)2]
;
_journal_issue 5
_journal_name_full 'Crystal Growth &amp; Design'
_journal_page_first 1512
_journal_paper_doi 10.1021/cg1014169
_journal_volume 11
_journal_year 2011
_chemical_formula_moiety 'C26 H30 Cd N11 O8 P, C H Cl3'
_chemical_formula_sum 'C27 H31 Cd Cl3 N11 O8 P'
_chemical_formula_weight 887.36
_chemical_name_systematic
; 
 ? 
;
_space_group_IT_number 2
_symmetry_cell_setting triclinic
_symmetry_space_group_name_Hall '-P 1'
_symmetry_space_group_name_H-M 'P -1'
_atom_sites_solution_hydrogens geom
_atom_sites_solution_primary direct
_atom_sites_solution_secondary difmap
_audit_creation_method SHELXL-97
_cell_angle_alpha 116.842(5)
_cell_angle_beta 97.929(5)
_cell_angle_gamma 94.084(5)
_cell_formula_units_Z 2
_cell_length_a 9.413(5)
_cell_length_b 14.990(5)
_cell_length_c 15.112(5)
_cell_measurement_reflns_used 2620
_cell_measurement_temperature 273(2)
_cell_measurement_theta_max 21.60
_cell_measurement_theta_min 2.44
_cell_volume 1862.8(13)
_computing_cell_refinement 'Bruker SMART'
_computing_data_collection 'Bruker SMART'
_computing_data_reduction 'Bruker SAINT'
_computing_molecular_graphics 'Bruker SHELXTL'
_computing_publication_material 'Bruker SHELXTL'
_computing_structure_refinement 'Bruker SHELXTL'
_computing_structure_solution 'Bruker SHELXTL'
_diffrn_ambient_temperature 273(2)
_diffrn_measured_fraction_theta_full 0.979
_diffrn_measured_fraction_theta_max 0.979
_diffrn_measurement_device_type 'CCD area detector'
_diffrn_measurement_method 'phi and omega scans'
_diffrn_radiation_monochromator graphite
_diffrn_radiation_source 'sealed tube'
_diffrn_radiation_type MoK\a
_diffrn_radiation_wavelength 0.71069
_diffrn_reflns_av_R_equivalents 0.0327
_diffrn_reflns_av_sigmaI/netI 0.0713
_diffrn_reflns_limit_h_max 11
_diffrn_reflns_limit_h_min -10
_diffrn_reflns_limit_k_max 13
_diffrn_reflns_limit_k_min -17
_diffrn_reflns_limit_l_max 17
_diffrn_reflns_limit_l_min -17
_diffrn_reflns_number 9588
_diffrn_reflns_theta_full 25.03
_diffrn_reflns_theta_max 25.03
_diffrn_reflns_theta_min 4.12
_exptl_absorpt_coefficient_mu 0.905
_exptl_absorpt_correction_T_max 1
_exptl_absorpt_correction_T_min 0.604593
_exptl_absorpt_correction_type empirical
_exptl_absorpt_process_details sadabs
_exptl_crystal_colour colourless
_exptl_crystal_density_diffrn 1.582
_exptl_crystal_density_method 'not measured'
_exptl_crystal_description block
_exptl_crystal_F_000 896
_exptl_crystal_size_max .08
_exptl_crystal_size_mid .07
_exptl_crystal_size_min .06
_refine_diff_density_max 2.958
_refine_diff_density_min -1.160
_refine_diff_density_rms 0.142
_refine_ls_extinction_method none
_refine_ls_goodness_of_fit_ref 1.016
_refine_ls_hydrogen_treatment constr
_refine_ls_matrix_type full
_refine_ls_number_parameters 464
_refine_ls_number_reflns 6427
_refine_ls_number_restraints 0
_refine_ls_restrained_S_all 1.016
_refine_ls_R_factor_all 0.0937
_refine_ls_R_factor_gt 0.0772
_refine_ls_shift/su_max 0.000
_refine_ls_shift/su_mean 0.000
_refine_ls_structure_factor_coef Fsqd
_refine_ls_weighting_details 'calc w=1/[\s^2^(Fo^2^)+(0.1615P)^2^+0.0000P] where P=(Fo^2^+2Fc^2^)/3'
_refine_ls_weighting_scheme calc
_refine_ls_wR_factor_gt 0.2091
_refine_ls_wR_factor_ref 0.2309
_reflns_number_gt 4991
_reflns_number_total 6427
_reflns_threshold_expression >2sigma(I)
_cod_data_source_file cg1014169_si_002.cif
_cod_data_source_block Compound_3
_cod_depositor_comments
;
The following automatic conversions were performed:

'_symmetry_cell_setting' value 'Triclinic' changed to 'triclinic'
according to /home/saulius/struct/CIF-dictionaries/cif_core.dic
dictionary named 'cif_core.dic' version 2.4.1 from 2010-06-29.

Automatic conversion script
Id: cif_fix_values 1715 2011-07-08 13:25:40Z adriana 
;
_cod_original_sg_symbol_H-M P-1
_cod_original_formula_sum 'C27 H31 Cd Cl3 N11 O8 P '
_cod_database_code 4500314

loop_
_symmetry_equiv_pos_as_xyz
'x, y, z'
'-x, -y, -z'

loop_
_atom_site_label
_atom_site_type_symbol
_atom_site_fract_x
_atom_site_fract_y
_atom_site_fract_z
_atom_site_U_iso_or_equiv
_atom_site_adp_type
_atom_site_occupancy
_atom_site_symmetry_multiplicity
_atom_site_calc_flag
_atom_site_refinement_flags
C1 C 0.4918(8) 0.2770(6) -0.0097(6) 0.0547(18) Uani 1 1 d .
C2 C 0.6054(9) 0.4418(6) 0.0991(6) 0.0553(19) Uani 1 1 d .
C3 C 0.2235(10) 0.2514(9) -0.0451(10) 0.099(3) Uani 1 1 d .
H3A H 0.1505 0.1961 -0.0595 0.148 Uiso 1 1 calc R
H3B H 0.1972 0.2791 -0.0902 0.148 Uiso 1 1 calc R
H3C H 0.2312 0.3027 0.0234 0.148 Uiso 1 1 calc R
C4 C 0.3542(12) 0.1086(7) -0.1270(8) 0.090(3) Uani 1 1 d .
H4A H 0.3949 0.1007 -0.1845 0.135 Uiso 1 1 calc R
H4B H 0.2548 0.0766 -0.1490 0.135 Uiso 1 1 calc R
H4C H 0.4082 0.0779 -0.0924 0.135 Uiso 1 1 calc R
C5 C 0.4390(12) 0.5648(9) 0.1605(9) 0.102(4) Uani 1 1 d .
H5A H 0.4253 0.6100 0.1320 0.153 Uiso 1 1 calc R
H5B H 0.4290 0.5979 0.2300 0.153 Uiso 1 1 calc R
H5C H 0.3675 0.5053 0.1238 0.153 Uiso 1 1 calc R
C6 C 0.7088(14) 0.6178(8) 0.2140(9) 0.104(4) Uani 1 1 d .
H6A H 0.7930 0.6021 0.1837 0.155 Uiso 1 1 calc R
H6B H 0.7297 0.6259 0.2814 0.155 Uiso 1 1 calc R
H6C H 0.6830 0.6795 0.2162 0.155 Uiso 1 1 calc R
C7 C 0.8218(8) 0.2667(5) 0.1800(5) 0.0450(15) Uani 1 1 d .
C8 C 0.7566(10) 0.1784(6) 0.1720(6) 0.067(2) Uani 1 1 d .
H8 H 0.7300 0.1214 0.1091 0.081 Uiso 1 1 calc R
C9 C 0.7304(10) 0.1742(6) 0.2570(5) 0.060(2) Uani 1 1 d .
H9 H 0.6840 0.1142 0.2507 0.073 Uiso 1 1 calc R
C10 C 0.8305(8) 0.3399(5) 0.3558(5) 0.0489(17) Uani 1 1 d .
H10 H 0.8557 0.3961 0.4193 0.059 Uiso 1 1 calc R
C11 C 0.8583(9) 0.3498(6) 0.2730(5) 0.0547(18) Uani 1 1 d .
H11 H 0.9007 0.4114 0.2803 0.066 Uiso 1 1 calc R
C12 C 0.7179(9) 0.1918(6) 0.6903(5) 0.0515(17) Uani 1 1 d .
H12 H 0.6541 0.1363 0.6398 0.062 Uiso 1 1 calc R
C13 C 0.7452(8) 0.2012(6) 0.7877(5) 0.0511(17) Uani 1 1 d .
H13 H 0.7028 0.1522 0.8017 0.061 Uiso 1 1 calc R
C14 C 0.8354(8) 0.2840(5) 0.8611(5) 0.0442(16) Uani 1 1 d .
C15 C 0.9008(8) 0.3550(6) 0.8389(5) 0.0521(17) Uani 1 1 d .
H15 H 0.9637 0.4118 0.8884 0.062 Uiso 1 1 calc R
C16 C 0.8692(8) 0.3385(6) 0.7412(5) 0.0499(17) Uani 1 1 d .
H16 H 0.9133 0.3859 0.7258 0.060 Uiso 1 1 calc R
C17 C 0.5155(9) 0.4019(6) 0.5699(7) 0.062(2) Uani 1 1 d .
H17 H 0.4498 0.3422 0.5380 0.075 Uiso 1 1 calc R
C18 C 0.4615(10) 0.4875(7) 0.6152(8) 0.079(3) Uani 1 1 d .
H18 H 0.3633 0.4878 0.6174 0.095 Uiso 1 1 calc R
C19 C 0.5617(14) 0.5785(9) 0.6601(12) 0.109(4) Uani 1 1 d .
H19 H 0.5309 0.6409 0.6933 0.131 Uiso 1 1 calc R
C20 C 0.7008(13) 0.5728(7) 0.6537(9) 0.098(4) Uani 1 1 d .
H20 H 0.7674 0.6316 0.6797 0.118 Uiso 1 1 calc R
C21 C 0.7457(10) 0.4798(6) 0.6085(7) 0.069(2) Uani 1 1 d .
H21 H 0.8440 0.4770 0.6078 0.083 Uiso 1 1 calc R
C22 C 0.7337(8) -0.0041(5) 0.4298(6) 0.0532(18) Uani 1 1 d .
H22 H 0.6476 0.0036 0.4543 0.064 Uiso 1 1 calc R
C23 C 0.7799(10) -0.0947(6) 0.3994(6) 0.063(2) Uani 1 1 d .
H23 H 0.7273 -0.1477 0.4027 0.075 Uiso 1 1 calc R
C24 C 0.9081(11) -0.1060(7) 0.3632(7) 0.071(2) Uani 1 1 d .
H24 H 0.9442 -0.1670 0.3430 0.085 Uiso 1 1 calc R
C25 C 0.9807(9) -0.0289(6) 0.3573(7) 0.066(2) Uani 1 1 d .
H25 H 1.0655 -0.0359 0.3312 0.079 Uiso 1 1 calc R
C26 C 0.9243(9) 0.0625(6) 0.3916(6) 0.0566(19) Uani 1 1 d .
H26 H 0.9752 0.1166 0.3893 0.068 Uiso 1 1 calc R
C27 C 0.2267(13) 0.0772(8) 0.1721(8) 0.091(3) Uani 1 1 d .
H27 H 0.2857 0.0721 0.2278 0.109 Uiso 1 1 calc R
N1 N 0.7407(7) 0.4205(5) 0.0958(5) 0.0568(16) Uani 1 1 d .
N2 N 0.6110(7) 0.2347(5) -0.0247(5) 0.0538(15) Uani 1 1 d .
N3 N 0.4807(7) 0.3766(5) 0.0505(5) 0.0588(16) Uani 1 1 d .
N4 N 0.5878(9) 0.5355(6) 0.1539(7) 0.078(2) Uani 1 1 d .
N5 N 0.3612(8) 0.2156(6) -0.0589(6) 0.079(2) Uani 1 1 d .
N6 N 0.7698(6) 0.2541(4) 0.3492(4) 0.0465(13) Uani 1 1 d .
N7 N 0.7801(7) 0.2597(4) 0.6668(4) 0.0464(13) Uani 1 1 d .
N8 N 0.6534(6) 0.3935(4) 0.5658(4) 0.0467(13) Uani 1 1 d .
N9 N 0.8031(6) 0.0756(4) 0.4271(4) 0.0445(13) Uani 1 1 d .
N10 N 0.4387(7) 0.1163(5) 0.4128(5) 0.0614(17) Uani 1 1 d .
N11 N 1.0842(7) 0.3370(5) 0.5321(5) 0.0578(16) Uani 1 1 d .
O1 O 0.8597(5) 0.2690(4) 0.0962(4) 0.0568(13) Uani 1 1 d .
O2 O 0.8705(5) 0.2960(4) 0.9580(4) 0.0585(13) Uani 1 1 d .
O3 O 0.9846(6) 0.3006(6) 0.5546(5) 0.086(2) Uani 1 1 d .
O4 O 1.1678(11) 0.2869(7) 0.4894(9) 0.157(5) Uani 1 1 d .
O5 O 1.0941(9) 0.4277(6) 0.5529(8) 0.120(3) Uani 1 1 d .
O6 O 0.4923(8) 0.1553(6) 0.3646(5) 0.106(3) Uani 1 1 d .
O7 O 0.3338(7) 0.0527(6) 0.3773(5) 0.094(2) Uani 1 1 d .
O8 O 0.5009(6) 0.1493(4) 0.5024(4) 0.0639(14) Uani 1 1 d .
P1 P 0.7590(2) 0.30846(16) 0.03159(13) 0.0473(5) Uani 1 1 d .
Cl1 Cl 0.3422(8) 0.1162(8) 0.1127(5) 0.297(5) Uani 1 1 d .
Cl2 Cl 0.1298(10) 0.1594(5) 0.2173(10) 0.344(6) Uani 1 1 d .
Cl3 Cl 0.1212(10) -0.0367(4) 0.0957(4) 0.225(4) Uani 1 1 d .
Cd1 Cd 0.73230(5) 0.23735(3) 0.49523(3) 0.0418(2) Uani 1 1 d .

loop_
_atom_site_aniso_label
_atom_site_aniso_U_11
_atom_site_aniso_U_22
_atom_site_aniso_U_33
_atom_site_aniso_U_23
_atom_site_aniso_U_13
_atom_site_aniso_U_12
C1 0.054(4) 0.062(5) 0.051(4) 0.031(4) 0.008(3) 0.005(4)
C2 0.069(5) 0.056(5) 0.055(5) 0.036(4) 0.016(4) 0.017(4)
C3 0.050(5) 0.123(9) 0.118(9) 0.058(7) -0.001(5) 0.000(5)
C4 0.088(7) 0.079(7) 0.089(7) 0.037(6) -0.004(6) -0.010(5)
C5 0.086(7) 0.096(8) 0.113(9) 0.034(7) 0.022(6) 0.054(6)
C6 0.118(9) 0.064(6) 0.106(9) 0.020(6) 0.034(7) -0.007(6)
C7 0.050(4) 0.054(4) 0.040(4) 0.028(3) 0.012(3) 0.016(3)
C8 0.096(6) 0.053(5) 0.040(4) 0.013(3) 0.013(4) -0.005(4)
C9 0.088(6) 0.046(4) 0.038(4) 0.012(3) 0.015(4) -0.006(4)
C10 0.069(5) 0.041(4) 0.038(4) 0.020(3) 0.015(3) 0.000(3)
C11 0.073(5) 0.052(4) 0.043(4) 0.027(3) 0.009(3) 0.003(4)
C12 0.070(5) 0.050(4) 0.039(4) 0.023(3) 0.015(3) 0.010(3)
C13 0.067(5) 0.056(4) 0.044(4) 0.031(3) 0.020(3) 0.018(4)
C14 0.055(4) 0.060(4) 0.030(3) 0.026(3) 0.018(3) 0.027(3)
C15 0.053(4) 0.066(5) 0.039(4) 0.025(3) 0.012(3) 0.011(3)
C16 0.051(4) 0.062(4) 0.042(4) 0.028(3) 0.011(3) 0.009(3)
C17 0.057(5) 0.051(5) 0.089(6) 0.037(4) 0.025(4) 0.010(4)
C18 0.062(5) 0.074(6) 0.112(8) 0.049(6) 0.025(5) 0.015(5)
C19 0.092(8) 0.070(7) 0.158(12) 0.039(7) 0.042(8) 0.032(6)
C20 0.093(8) 0.049(5) 0.120(9) 0.012(5) 0.025(7) 0.004(5)
C21 0.057(5) 0.062(5) 0.075(6) 0.023(4) 0.014(4) -0.001(4)
C22 0.059(4) 0.046(4) 0.052(4) 0.021(3) 0.014(3) 0.001(3)
C23 0.080(6) 0.041(4) 0.073(5) 0.030(4) 0.021(4) 0.009(4)
C24 0.081(6) 0.054(5) 0.072(6) 0.019(4) 0.023(5) 0.027(4)
C25 0.051(4) 0.058(5) 0.072(5) 0.015(4) 0.018(4) 0.010(4)
C26 0.056(4) 0.055(4) 0.063(5) 0.030(4) 0.016(4) 0.012(4)
C27 0.111(8) 0.102(8) 0.067(6) 0.045(6) 0.009(6) 0.024(7)
N1 0.051(4) 0.060(4) 0.065(4) 0.034(3) 0.011(3) 0.004(3)
N2 0.060(4) 0.053(4) 0.047(3) 0.023(3) 0.008(3) 0.008(3)
N3 0.049(4) 0.078(5) 0.054(4) 0.034(4) 0.011(3) 0.017(3)
N4 0.078(5) 0.069(5) 0.093(6) 0.037(4) 0.026(4) 0.028(4)
N5 0.062(4) 0.083(5) 0.080(5) 0.033(4) 0.002(4) 0.000(4)
N6 0.056(3) 0.053(3) 0.036(3) 0.025(3) 0.009(3) 0.011(3)
N7 0.062(4) 0.049(3) 0.036(3) 0.024(3) 0.017(3) 0.015(3)
N8 0.051(3) 0.049(3) 0.049(3) 0.028(3) 0.014(3) 0.007(3)
N9 0.045(3) 0.047(3) 0.046(3) 0.025(3) 0.012(3) 0.008(3)
N10 0.055(4) 0.073(4) 0.057(4) 0.036(4) 0.001(3) -0.005(3)
N11 0.050(4) 0.050(4) 0.062(4) 0.018(3) 0.015(3) -0.001(3)
O1 0.061(3) 0.087(4) 0.045(3) 0.045(3) 0.021(2) 0.032(3)
O2 0.054(3) 0.098(4) 0.042(3) 0.046(3) 0.012(2) 0.022(3)
O3 0.050(3) 0.142(6) 0.070(4) 0.056(4) 0.010(3) -0.012(3)
O4 0.122(7) 0.089(6) 0.230(12) 0.031(6) 0.105(8) 0.015(5)
O5 0.103(6) 0.077(5) 0.172(9) 0.060(6) 0.005(6) -0.002(4)
O6 0.092(5) 0.154(7) 0.083(5) 0.076(5) 0.004(4) -0.036(5)
O7 0.079(4) 0.104(5) 0.088(5) 0.052(4) -0.009(4) -0.045(4)
O8 0.054(3) 0.078(4) 0.056(3) 0.029(3) 0.003(3) 0.009(3)
P1 0.0504(10) 0.0628(12) 0.0372(9) 0.0288(9) 0.0112(8) 0.0157(8)
Cl1 0.190(6) 0.554(15) 0.163(5) 0.198(7) 0.033(4) -0.057(7)
Cl2 0.257(9) 0.131(5) 0.576(17) 0.074(7) 0.172(10) 0.096(5)
Cl3 0.376(10) 0.105(3) 0.141(4) 0.044(3) -0.046(5) -0.001(4)
Cd1 0.0495(3) 0.0457(3) 0.0365(3) 0.0240(2) 0.0104(2) 0.0064(2)

loop_
_atom_type_symbol
_atom_type_description
_atom_type_scat_dispersion_real
_atom_type_scat_dispersion_imag
_atom_type_scat_source
C C 0.0033 0.0016 'International Tables Vol C Tables 4.2.6.8 and 6.1.1.4'
H H 0.0000 0.0000 'International Tables Vol C Tables 4.2.6.8 and 6.1.1.4'
N N 0.0061 0.0033 'International Tables Vol C Tables 4.2.6.8 and 6.1.1.4'
O O 0.0106 0.0060 'International Tables Vol C Tables 4.2.6.8 and 6.1.1.4'
Cl Cl 0.1484 0.1585 'International Tables Vol C Tables 4.2.6.8 and 6.1.1.4'
Cd Cd -0.8075 1.2024 'International Tables Vol C Tables 4.2.6.8 and 6.1.1.4'
P P 0.1023 0.0942 'International Tables Vol C Tables 4.2.6.8 and 6.1.1.4'

loop_
_geom_angle_atom_site_label_1
_geom_angle_atom_site_label_2
_geom_angle_atom_site_label_3
_geom_angle
_geom_angle_site_symmetry_1
_geom_angle_site_symmetry_3
N2 C1 N5 117.5(7) . .
N2 C1 N3 128.2(7) . .
N5 C1 N3 114.3(7) . .
N4 C2 N1 118.3(8) . .
N4 C2 N3 114.5(8) . .
N1 C2 N3 127.2(7) . .
C8 C7 C11 119.2(6) . .
C8 C7 O1 119.7(6) . .
C11 C7 O1 120.9(6) . .
C7 C8 C9 119.5(7) . .
N6 C9 C8 122.0(7) . .
N6 C10 C11 123.2(6) . .
C7 C11 C10 118.1(7) . .
N7 C12 C13 122.7(7) . .
C14 C13 C12 117.9(7) . .
C13 C14 O2 120.7(6) . .
C13 C14 C15 120.6(6) . .
O2 C14 C15 118.6(6) . .
C16 C15 C14 117.3(7) . .
N7 C16 C15 124.7(7) . .
N8 C17 C18 126.3(8) . .
C17 C18 C19 116.5(9) . .
C20 C19 C18 118.7(10) . .
C19 C20 C21 119.9(10) . .
N8 C21 C20 122.3(9) . .
N9 C22 C23 124.6(7) . .
C22 C23 C24 117.7(7) . .
C25 C24 C23 120.0(8) . .
C24 C25 C26 117.8(8) . .
N9 C26 C25 123.4(7) . .
Cl2 C27 Cl3 109.9(9) . .
Cl2 C27 Cl1 108.3(9) . .
Cl3 C27 Cl1 114.2(7) . .
C2 N1 P1 117.4(5) . .
C1 N2 P1 115.8(5) . .
C2 N3 C1 117.4(6) . .
C2 N4 C6 123.3(8) . .
C2 N4 C5 121.1(8) . .
C6 N4 C5 115.6(9) . .
C1 N5 C3 122.9(8) . .
C1 N5 C4 121.2(8) . .
C3 N5 C4 115.9(8) . .
C10 N6 C9 117.9(6) . .
C10 N6 Cd1 122.3(4) . .
C9 N6 Cd1 119.8(5) . .
C16 N7 C12 116.9(6) . .
C16 N7 Cd1 122.0(5) . .
C12 N7 Cd1 121.1(5) . .
C17 N8 C21 116.3(7) . .
C17 N8 Cd1 121.9(5) . .
C21 N8 Cd1 121.7(5) . .
C26 N9 C22 116.4(6) . .
C26 N9 Cd1 119.5(5) . .
C22 N9 Cd1 123.8(5) . .
O7 N10 O8 121.1(7) . .
O7 N10 O6 123.3(7) . .
O8 N10 O6 115.5(7) . .
O4 N11 O3 120.7(9) . .
O4 N11 O5 120.6(9) . .
O3 N11 O5 118.6(8) . .
C7 O1 P1 121.3(4) . .
C14 O2 P1 125.4(4) . 1_556
N11 O3 Cd1 139.6(6) . .
N10 O6 Cd1 94.5(5) . .
N10 O8 Cd1 98.7(4) . .
N1 P1 N2 113.9(4) . .
N1 P1 O2 112.4(3) . 1_554
N2 P1 O2 112.5(3) . 1_554
N1 P1 O1 111.7(3) . .
N2 P1 O1 111.5(3) . .
O2 P1 O1 93.0(3) 1_554 .
N8 Cd1 N9 176.95(18) . .
N8 Cd1 O3 96.2(2) . .
N9 Cd1 O3 85.9(2) . .
N8 Cd1 N6 91.4(2) . .
N9 Cd1 N6 91.0(2) . .
O3 Cd1 N6 84.5(2) . .
N8 Cd1 N7 85.4(2) . .
N9 Cd1 N7 93.02(19) . .
O3 Cd1 N7 75.2(2) . .
N6 Cd1 N7 158.9(2) . .
N8 Cd1 O8 92.08(19) . .
N9 Cd1 O8 85.06(19) . .
O3 Cd1 O8 151.3(2) . .
N6 Cd1 O8 122.83(19) . .
N7 Cd1 O8 78.14(19) . .
N8 Cd1 O6 91.8(3) . .
N9 Cd1 O6 87.1(3) . .
O3 Cd1 O6 157.1(2) . .
N6 Cd1 O6 73.8(2) . .
N7 Cd1 O6 127.0(2) . .
O8 Cd1 O6 49.02(19) . .

loop_
_geom_bond_atom_site_label_1
_geom_bond_atom_site_label_2
_geom_bond_distance
_geom_bond_site_symmetry_2
C1 N2 1.325(10) .
C1 N5 1.371(10) .
C1 N3 1.375(10) .
C2 N4 1.306(11) .
C2 N1 1.336(10) .
C2 N3 1.350(10) .
C3 N5 1.443(12) .
C4 N5 1.453(12) .
C5 N4 1.501(12) .
C6 N4 1.466(13) .
C7 C8 1.365(11) .
C7 C11 1.367(10) .
C7 O1 1.377(8) .
C8 C9 1.370(10) .
C9 N6 1.342(9) .
C10 N6 1.324(8) .
C10 C11 1.383(9) .
C12 N7 1.343(9) .
C12 C13 1.398(9) .
C13 C14 1.356(10) .
C14 O2 1.381(7) .
C14 C15 1.383(10) .
C15 C16 1.366(9) .
C16 N7 1.327(9) .
C17 N8 1.320(10) .
C17 C18 1.330(12) .
C18 C19 1.419(15) .
C19 C20 1.331(16) .
C20 C21 1.376(13) .
C21 N8 1.332(10) .
C22 N9 1.340(9) .
C22 C23 1.349(11) .
C23 C24 1.383(12) .
C24 C25 1.346(13) .
C25 C26 1.401(11) .
C26 N9 1.316(10) .
C27 Cl2 1.546(12) .
C27 Cl3 1.701(13) .
C27 Cl1 1.727(13) .
N1 P1 1.552(7) .
N2 P1 1.579(6) .
N6 Cd1 2.400(5) .
N7 Cd1 2.431(5) .
N8 Cd1 2.320(6) .
N9 Cd1 2.356(6) .
N10 O7 1.196(8) .
N10 O8 1.247(8) .
N10 O6 1.253(9) .
N11 O4 1.177(10) .
N11 O3 1.216(8) .
N11 O5 1.241(9) .
O1 P1 1.596(5) .
O2 P1 1.592(5) 1_556
O3 Cd1 2.380(6) .
O6 Cd1 2.588(7) .
O8 Cd1 2.506(6) .
P1 O2 1.592(5) 1_554
